data_4032787
loop_
_publ_author_name
'Huang, Adrian'
'Wo, Kellie'
'Lee, So Yeun Christine'
'Kneitschel, Nika'
'Chang, Jennifer'
'Zhu, Kathleen'
'Mello, Tatsiana'
'Bancroft, Laura'
'Norman, Natalie J.'
'Zheng, Shao-Liang'

_publ_section_title
;
 Regioselective Synthesis, NMR, and Crystallographic Analysis of
 N1-Substituted Pyrazoles.
;
_journal_issue 17
_journal_name_full 'The Journal of organic chemistry'
_journal_page_first 8864
_journal_page_last 8872
_journal_paper_doi 10.1021/acs.joc.7b01006
_journal_volume 82
_journal_year 2017
_chemical_formula_sum 'C12 H8 F3 N3 O3'
_chemical_formula_weight 299.21
_chemical_name_systematic
; 
 ? 
;
_space_group_IT_number 19
_symmetry_cell_setting orthorhombic
_symmetry_space_group_name_Hall 'P 2ac 2ab'
_symmetry_space_group_name_H-M 'P 21 21 21'
_atom_sites_solution_hydrogens geom
_atom_sites_solution_primary direct
_atom_sites_solution_secondary difmap
_audit_creation_method SHELXL-97
_cell_angle_alpha 90.00
_cell_angle_beta 90.00
_cell_angle_gamma 90.00
_cell_formula_units_Z 4
_cell_length_a 4.8424(2)
_cell_length_b 9.2176(4)
_cell_length_c 27.5310(11)
_cell_measurement_reflns_used 9871
_cell_measurement_temperature 100(2)
_cell_measurement_theta_max 66.3
_cell_measurement_theta_min 6.88
_cell_volume 1228.85(9)
_computing_cell_refinement 'SAINT 8.34A (Bruker-AXS, 2014)'
_computing_data_collection 'APEX2 v2014.3.0 (Bruker-AXS, 2014)'
_computing_data_reduction 'SAINT 8.34A (Bruker-AXS, 2014)'
_computing_molecular_graphics 'Bruker SHELXTL (Sheldrick, 2008)'
_computing_publication_material 'Bruker SHELXTL (Sheldrick, 2008)'
_computing_structure_refinement 'SHELXL-97 (Sheldrick, 2008)'
_computing_structure_solution 'SHELXS-97 (Sheldrick, 2008)'
_diffrn_ambient_temperature 100(2)
_diffrn_measured_fraction_theta_full 0.988
_diffrn_measured_fraction_theta_max 0.988
_diffrn_measurement_device_type
;
Bruker D8 goniometer with CCD area detector  
;
_diffrn_measurement_method 'omega and phi scans'
_diffrn_radiation_monochromator graphite
_diffrn_radiation_source 'I\mS microfocus tube'
_diffrn_radiation_type CuK\a
_diffrn_radiation_wavelength 1.54178
_diffrn_reflns_av_R_equivalents 0.0799
_diffrn_reflns_av_sigmaI/netI 0.0348
_diffrn_reflns_limit_h_max 4
_diffrn_reflns_limit_h_min -5
_diffrn_reflns_limit_k_max 10
_diffrn_reflns_limit_k_min -10
_diffrn_reflns_limit_l_max 32
_diffrn_reflns_limit_l_min -28
_diffrn_reflns_number 23195
_diffrn_reflns_theta_full 66.67
_diffrn_reflns_theta_max 66.67
_diffrn_reflns_theta_min 3.21
_exptl_absorpt_coefficient_mu 1.305
_exptl_absorpt_correction_T_max 0.9744
_exptl_absorpt_correction_T_min 0.8184
_exptl_absorpt_correction_type multi-scan
_exptl_absorpt_process_details SADABS
_exptl_crystal_colour colorless
_exptl_crystal_density_diffrn 1.617
_exptl_crystal_density_method 'not measured'
_exptl_crystal_description needle
_exptl_crystal_F_000 608
_exptl_crystal_size_max 0.16
_exptl_crystal_size_mid 0.04
_exptl_crystal_size_min 0.02
_refine_diff_density_max 0.152
_refine_diff_density_min -0.226
_refine_diff_density_rms 0.045
_refine_ls_abs_structure_details 'Flack H D (1983), Acta Cryst. A39, 876-881'
_refine_ls_abs_structure_Flack 0.14(16)
_refine_ls_extinction_method none
_refine_ls_goodness_of_fit_ref 1.069
_refine_ls_hydrogen_treatment constr
_refine_ls_matrix_type full
_refine_ls_number_parameters 190
_refine_ls_number_reflns 2129
_refine_ls_number_restraints 0
_refine_ls_restrained_S_all 1.069
_refine_ls_R_factor_all 0.0396
_refine_ls_R_factor_gt 0.0333
_refine_ls_shift/su_max 0.000
_refine_ls_shift/su_mean 0.000
_refine_ls_structure_factor_coef Fsqd
_refine_ls_weighting_details 'calc w=1/[\s^2^(Fo^2^)+(0.0348P)^2^+0.2407P] where P=(Fo^2^+2Fc^2^)/3'
_refine_ls_weighting_scheme calc
_refine_ls_wR_factor_gt 0.0739
_refine_ls_wR_factor_ref 0.0767
_reflns_number_gt 1915
_reflns_number_total 2129
_reflns_threshold_expression >2sigma(I)
_cod_data_source_file jo7b01006_si_001.cif
_cod_data_source_block LB-13-13
_cod_original_sg_symbol_H-M P212121
_cod_database_code 4032787

loop_
_symmetry_equiv_pos_as_xyz
'x, y, z'
'-x+1/2, -y, z+1/2'
'-x, y+1/2, -z+1/2'
'x+1/2, -y+1/2, -z'

loop_
_atom_site_label
_atom_site_type_symbol
_atom_site_fract_x
_atom_site_fract_y
_atom_site_fract_z
_atom_site_U_iso_or_equiv
_atom_site_adp_type
_atom_site_occupancy
_atom_site_symmetry_multiplicity
_atom_site_calc_flag
_atom_site_refinement_flags
C1 C 0.7402(5) 0.4925(2) 0.57460(7) 0.0248(5) Uani 1 1 d .
C2 C 0.5921(5) 0.6199(2) 0.58132(8) 0.0299(5) Uani 1 1 d .
H2 H 0.6134 0.6903 0.6062 0.036 Uiso 1 1 calc R
C3 C 0.4083(5) 0.6200(2) 0.54361(8) 0.0266(5) Uani 1 1 d .
H3 H 0.2749 0.6926 0.5367 0.032 Uiso 1 1 calc R
C4 C 0.3129(5) 0.4502(2) 0.47408(7) 0.0225(5) Uani 1 1 d .
H4A H 0.1190 0.4842 0.4748 0.027 Uiso 1 1 calc R
H4B H 0.3117 0.3430 0.4723 0.027 Uiso 1 1 calc R
C5 C 0.4579(5) 0.5117(2) 0.42953(7) 0.0223(4) Uani 1 1 d .
C6 C 0.3300(5) 0.4805(2) 0.38107(7) 0.0216(5) Uani 1 1 d .
C7 C 0.1183(5) 0.3805(2) 0.37541(8) 0.0233(5) Uani 1 1 d .
H7 H 0.0458 0.3320 0.4030 0.028 Uiso 1 1 calc R
C8 C 0.0113(5) 0.3508(2) 0.32960(8) 0.0231(5) Uani 1 1 d .
H8 H -0.1327 0.2819 0.3255 0.028 Uiso 1 1 calc R
C9 C 0.1203(4) 0.4245(2) 0.28983(8) 0.0224(5) Uani 1 1 d .
C10 C 0.3296(5) 0.5254(2) 0.29523(8) 0.0243(5) Uani 1 1 d .
H10 H 0.3997 0.5750 0.2676 0.029 Uiso 1 1 calc R
C11 C 0.4363(5) 0.5538(2) 0.34060(8) 0.0235(5) Uani 1 1 d .
H11 H 0.5807 0.6227 0.3444 0.028 Uiso 1 1 calc R
C12 C 0.0081(5) 0.3945(2) 0.24010(8) 0.0272(5) Uani 1 1 d .
N1 N 0.4532(4) 0.49619(17) 0.51802(6) 0.0213(4) Uani 1 1 d .
N2 N 0.6604(4) 0.41593(18) 0.53605(6) 0.0218(4) Uani 1 1 d .
N3 N 0.9593(4) 0.4360(2) 0.60455(7) 0.0311(5) Uani 1 1 d .
O1 O 1.0887(4) 0.32902(18) 0.59014(6) 0.0357(4) Uani 1 1 d .
O2 O 1.0059(4) 0.5004(2) 0.64265(6) 0.0506(5) Uani 1 1 d .
O3 O 0.6665(3) 0.58334(15) 0.43359(5) 0.0281(4) Uani 1 1 d .
F1 F -0.2478(3) 0.33997(14) 0.24063(4) 0.0314(3) Uani 1 1 d .
F2 F 0.1640(3) 0.29787(15) 0.21566(5) 0.0388(4) Uani 1 1 d .
F3 F -0.0005(3) 0.51422(14) 0.21251(5) 0.0404(4) Uani 1 1 d .

loop_
_atom_site_aniso_label
_atom_site_aniso_U_11
_atom_site_aniso_U_22
_atom_site_aniso_U_33
_atom_site_aniso_U_23
_atom_site_aniso_U_13
_atom_site_aniso_U_12
C1 0.0262(13) 0.0265(11) 0.0218(11) -0.0013(9) 0.0011(9) -0.0051(9)
C2 0.0340(15) 0.0250(12) 0.0307(13) -0.0082(9) 0.0067(9) -0.0065(10)
C3 0.0317(15) 0.0144(10) 0.0339(13) -0.0022(8) 0.0048(9) 0.0022(8)
C4 0.0222(13) 0.0188(10) 0.0263(11) -0.0006(8) -0.0035(8) -0.0027(8)
C5 0.0268(13) 0.0112(9) 0.0288(11) -0.0005(8) 0.0015(8) 0.0016(9)
C6 0.0243(13) 0.0138(10) 0.0268(11) -0.0013(8) -0.0011(8) 0.0031(8)
C7 0.0265(14) 0.0177(10) 0.0257(11) 0.0012(8) 0.0016(8) 0.0010(8)
C8 0.0217(14) 0.0179(9) 0.0298(12) -0.0019(8) 0.0017(9) -0.0001(8)
C9 0.0256(13) 0.0173(10) 0.0243(11) -0.0011(8) 0.0020(9) 0.0053(8)
C10 0.0300(14) 0.0169(10) 0.0260(11) 0.0014(8) 0.0042(9) 0.0024(9)
C11 0.0240(13) 0.0151(10) 0.0314(12) 0.0013(8) 0.0034(9) -0.0011(9)
C12 0.0312(15) 0.0209(10) 0.0294(13) -0.0019(9) 0.0042(10) -0.0002(10)
N1 0.0236(11) 0.0146(8) 0.0257(9) -0.0011(7) -0.0010(7) 0.0005(7)
N2 0.0227(11) 0.0194(9) 0.0233(9) 0.0009(7) -0.0004(7) 0.0013(7)
N3 0.0258(12) 0.0420(12) 0.0254(11) 0.0052(9) -0.0007(8) -0.0079(9)
O1 0.0300(11) 0.0347(10) 0.0425(10) 0.0113(7) -0.0040(7) -0.0018(8)
O2 0.0423(12) 0.0841(14) 0.0255(10) -0.0119(9) -0.0060(7) -0.0064(11)
O3 0.0308(10) 0.0232(8) 0.0303(8) -0.0014(6) -0.0003(7) -0.0080(7)
F1 0.0281(9) 0.0373(7) 0.0289(7) -0.0052(5) -0.0017(5) -0.0038(6)
F2 0.0343(9) 0.0469(8) 0.0353(7) -0.0180(6) 0.0028(6) 0.0062(6)
F3 0.0587(10) 0.0328(7) 0.0296(7) 0.0080(6) -0.0093(6) -0.0090(7)

loop_
_atom_type_symbol
_atom_type_description
_atom_type_scat_dispersion_real
_atom_type_scat_dispersion_imag
_atom_type_scat_source
C C 0.0181 0.0091 'International Tables Vol C Tables 4.2.6.8 and 6.1.1.4'
H H 0.0000 0.0000 'International Tables Vol C Tables 4.2.6.8 and 6.1.1.4'
F F 0.0727 0.0534 'International Tables Vol C Tables 4.2.6.8 and 6.1.1.4'
N N 0.0311 0.0180 'International Tables Vol C Tables 4.2.6.8 and 6.1.1.4'
O O 0.0492 0.0322 'International Tables Vol C Tables 4.2.6.8 and 6.1.1.4'

loop_
_geom_angle_atom_site_label_1
_geom_angle_atom_site_label_2
_geom_angle_atom_site_label_3
_geom_angle
N2 C1 C2 113.9(2)
N2 C1 N3 118.6(2)
C2 C1 N3 127.58(19)
C3 C2 C1 103.64(19)
N1 C3 C2 106.8(2)
N1 C4 C5 110.31(18)
O3 C5 C6 122.08(19)
O3 C5 C4 120.85(19)
C6 C5 C4 117.07(18)
C7 C6 C11 120.18(19)
C7 C6 C5 122.20(19)
C11 C6 C5 117.60(19)
C6 C7 C8 120.5(2)
C7 C8 C9 118.4(2)
C10 C9 C8 121.38(19)
C10 C9 C12 119.18(19)
C8 C9 C12 119.43(19)
C11 C10 C9 120.04(19)
C10 C11 C6 119.4(2)
F1 C12 F3 106.68(19)
F1 C12 F2 106.02(17)
F3 C12 F2 106.18(17)
F1 C12 C9 113.27(17)
F3 C12 C9 112.17(17)
F2 C12 C9 112.0(2)
N2 N1 C3 113.02(18)
N2 N1 C4 119.85(16)
C3 N1 C4 127.06(18)
C1 N2 N1 102.68(17)
O2 N3 O1 124.6(2)
O2 N3 C1 116.8(2)
O1 N3 C1 118.61(19)

loop_
_geom_bond_atom_site_label_1
_geom_bond_atom_site_label_2
_geom_bond_distance
C1 N2 1.332(3)
C1 C2 1.388(3)
C1 N3 1.441(3)
C2 C3 1.367(3)
C3 N1 1.358(3)
C4 N1 1.451(3)
C4 C5 1.523(3)
C5 O3 1.212(3)
C5 C6 1.499(3)
C6 C7 1.387(3)
C6 C11 1.401(3)
C7 C8 1.391(3)
C8 C9 1.392(3)
C9 C10 1.383(3)
C9 C12 1.499(3)
C10 C11 1.377(3)
C12 F1 1.337(3)
C12 F3 1.340(2)
C12 F2 1.348(3)
N1 N2 1.342(2)
N3 O2 1.226(3)
N3 O1 1.234(3)

loop_
_geom_torsion_atom_site_label_1
_geom_torsion_atom_site_label_2
_geom_torsion_atom_site_label_3
_geom_torsion_atom_site_label_4
_geom_torsion
N2 C1 C2 C3 -0.1(3)
N3 C1 C2 C3 -178.9(2)
C1 C2 C3 N1 0.9(2)
N1 C4 C5 O3 2.6(3)
N1 C4 C5 C6 -177.02(17)
O3 C5 C6 C7 169.58(19)
C4 C5 C6 C7 -10.8(3)
O3 C5 C6 C11 -9.0(3)
C4 C5 C6 C11 170.64(19)
C11 C6 C7 C8 0.7(3)
C5 C6 C7 C8 -177.80(19)
C6 C7 C8 C9 -0.5(3)
C7 C8 C9 C10 -0.2(3)
C7 C8 C9 C12 -179.91(19)
C8 C9 C10 C11 0.6(3)
C12 C9 C10 C11 -179.68(19)
C9 C10 C11 C6 -0.3(3)
C7 C6 C11 C10 -0.3(3)
C5 C6 C11 C10 178.29(19)
C10 C9 C12 F1 -156.88(17)
C8 C9 C12 F1 22.9(3)
C10 C9 C12 F3 -36.0(3)
C8 C9 C12 F3 143.7(2)
C10 C9 C12 F2 83.3(2)
C8 C9 C12 F2 -97.0(2)
C2 C3 N1 N2 -1.4(2)
C2 C3 N1 C4 -178.3(2)
C5 C4 N1 N2 -89.0(2)
C5 C4 N1 C3 87.7(3)
C2 C1 N2 N1 -0.7(2)
N3 C1 N2 N1 178.20(17)
C3 N1 N2 C1 1.3(2)
C4 N1 N2 C1 178.39(18)
N2 C1 N3 O2 -171.8(2)
C2 C1 N3 O2 6.9(3)
N2 C1 N3 O1 9.2(3)
C2 C1 N3 O1 -172.1(2)
